data_7232697
loop_
_publ_author_name
'Yang, Lili'
'Zhou, Jian'
'Zou, Hua-Hong'
'Tang, Qiuling'

_publ_section_title
;
 Three new metal coordination polymers of bifunctional
 imidazolate/tetrazolate bridges: the only example of a three-dimensional
 framework based on rare [Co4(\m3-OH)2(\m2-Cl)2]4+ mixed
 oxo-chloro-clusters
;
_journal_issue 23
_journal_name_full 'RSC Advances'
_journal_page_first 13082
_journal_paper_doi 10.1039/C9RA01327J
_journal_volume 9
_journal_year 2019
_chemical_formula_moiety '2(C20 H15 Cl Co2 N12 O), 7(H2 O)'
_chemical_formula_sum 'C40 H44 Cl2 Co4 N24 O9'
_chemical_formula_weight 1311.61
_chemical_name_systematic
; 
 ? 
;
_space_group_IT_number 15
_symmetry_cell_setting monoclinic
_symmetry_space_group_name_Hall '-C 2yc'
_symmetry_space_group_name_H-M 'C 1 2/c 1'
_atom_sites_solution_hydrogens geom
_atom_sites_solution_primary direct
_atom_sites_solution_secondary difmap
_audit_creation_method SHELXL-97
_audit_update_record
;
2018-09-04 deposited with the CCDC.    2019-04-24 downloaded from the CCDC.
;
_cell_angle_alpha 90.00
_cell_angle_beta 113.333(3)
_cell_angle_gamma 90.00
_cell_formula_units_Z 4
_cell_length_a 32.117(4)
_cell_length_b 6.5151(8)
_cell_length_c 25.559(3)
_cell_measurement_reflns_used 16564
_cell_measurement_temperature 296(2)
_cell_measurement_theta_max 25.10
_cell_measurement_theta_min 1.38
_cell_volume 4910.7(10)
_computing_structure_refinement 'SHELXL-97 (Sheldrick, 1997)'
_computing_structure_solution 'SHELXS-97 (Sheldrick, 1990)'
_diffrn_ambient_temperature 296(2)
_diffrn_detector_area_resol_mean 7.31
_diffrn_measured_fraction_theta_full 0.995
_diffrn_measured_fraction_theta_max 0.995
_diffrn_measurement_device_type 'Rigaku Mercury'
_diffrn_measurement_method \w
_diffrn_radiation_monochromator graphite
_diffrn_radiation_source 'fine-focus sealed tube'
_diffrn_radiation_type MoK\a
_diffrn_radiation_wavelength 0.71073
_diffrn_reflns_av_R_equivalents 0.0505
_diffrn_reflns_av_sigmaI/netI 0.0468
_diffrn_reflns_limit_h_max 38
_diffrn_reflns_limit_h_min -38
_diffrn_reflns_limit_k_max 7
_diffrn_reflns_limit_k_min -7
_diffrn_reflns_limit_l_max 30
_diffrn_reflns_limit_l_min -27
_diffrn_reflns_number 16564
_diffrn_reflns_theta_full 25.10
_diffrn_reflns_theta_max 25.10
_diffrn_reflns_theta_min 1.38
_exptl_absorpt_coefficient_mu 1.519
_exptl_absorpt_correction_T_max 0.775
_exptl_absorpt_correction_T_min 0.636
_exptl_absorpt_correction_type multi-scan
_exptl_absorpt_process_details 'Jacobson, R. (1998) Private communication'
_exptl_crystal_colour red
_exptl_crystal_density_diffrn 1.774
_exptl_crystal_density_method 'not measured'
_exptl_crystal_description needle-like
_exptl_crystal_F_000 2664
_exptl_crystal_size_max 0.11
_exptl_crystal_size_mid 0.10
_exptl_crystal_size_min 0.06
_refine_diff_density_max 2.308
_refine_diff_density_min -0.796
_refine_diff_density_rms 0.145
_refine_ls_extinction_method none
_refine_ls_goodness_of_fit_ref 1.057
_refine_ls_hydrogen_treatment mixed
_refine_ls_matrix_type full
_refine_ls_number_parameters 359
_refine_ls_number_reflns 4364
_refine_ls_number_restraints 6
_refine_ls_restrained_S_all 1.057
_refine_ls_R_factor_all 0.0622
_refine_ls_R_factor_gt 0.0471
_refine_ls_shift/su_max 0.000
_refine_ls_shift/su_mean 0.000
_refine_ls_structure_factor_coef Fsqd
_refine_ls_weighting_details 'calc w=1/[\s^2^(Fo^2^)+(0.0820P)^2^+20.6284P] where P=(Fo^2^+2Fc^2^)/3'
_refine_ls_weighting_scheme calc
_refine_ls_wR_factor_gt 0.1260
_refine_ls_wR_factor_ref 0.1387
_reflns_number_gt 3521
_reflns_number_total 4364
_reflns_threshold_expression >2sigma(I)
_cod_data_source_file c9ra01327j2.cif
_cod_data_source_block 1
_cod_original_cell_volume 4910.6(10)
_cod_original_sg_symbol_H-M 'C 2/c'
_cod_database_code 7232697

loop_
_symmetry_equiv_pos_as_xyz
'x, y, z'
'-x, y, -z+1/2'
'x+1/2, y+1/2, z'
'-x+1/2, y+1/2, -z+1/2'
'-x, -y, -z'
'x, -y, z-1/2'
'-x+1/2, -y+1/2, -z'
'x+1/2, -y+1/2, z-1/2'

loop_
_atom_site_label
_atom_site_type_symbol
_atom_site_fract_x
_atom_site_fract_y
_atom_site_fract_z
_atom_site_U_iso_or_equiv
_atom_site_adp_type
_atom_site_occupancy
_atom_site_symmetry_multiplicity
_atom_site_calc_flag
_atom_site_refinement_flags
Co1 Co 0.091807(18) 0.03289(8) 0.49393(2) 0.00773(18) Uani 1 1 d .
Co2 Co -0.008274(18) 0.20281(8) 0.46460(2) 0.00696(17) Uani 1 1 d .
Cl1 Cl 0.02314(3) 0.02044(16) 0.40095(5) 0.0134(3) Uani 1 1 d .
N1 N 0.08312(11) 0.3686(5) 0.48467(16) 0.0098(8) Uani 1 1 d .
N2 N 0.04238(11) 0.4351(5) 0.48052(15) 0.0085(7) Uani 1 1 d .
N3 N 0.04362(11) 0.6320(5) 0.49018(15) 0.0086(7) Uani 1 1 d .
N4 N 0.08553(11) 0.7009(5) 0.50018(15) 0.0091(7) Uani 1 1 d .
C3 C 0.33368(16) 0.5408(9) 0.6114(2) 0.0267(12) Uani 1 1 d .
H3B H 0.3302 0.5573 0.6456 0.032 Uiso 1 1 calc R
C2 C 0.37294(17) 0.5298(9) 0.6043(2) 0.0244(12) Uani 1 1 d .
H2A H 0.4017 0.5393 0.6334 0.029 Uiso 1 1 calc R
N6 N 0.36431(12) 0.5024(5) 0.54765(17) 0.0117(8) Uani 1 1 d .
C1 C 0.31982(15) 0.5019(6) 0.5209(2) 0.0118(9) Uani 1 1 d .
H1A H 0.3044 0.4888 0.4817 0.014 Uiso 1 1 calc R
C20 C -0.08296(18) 0.5222(9) 0.3098(2) 0.0300(13) Uani 1 1 d .
H20 H -0.0861 0.6148 0.2808 0.036 Uiso 1 1 calc R
C21 C -0.04572(17) 0.4976(8) 0.3591(2) 0.0234(12) Uani 1 1 d .
H21 H -0.0189 0.5719 0.3698 0.028 Uiso 1 1 calc R
N8 N -0.05438(12) 0.3435(6) 0.39077(16) 0.0116(8) Uani 1 1 d .
C22 C -0.09622(15) 0.2815(7) 0.3600(2) 0.0165(10) Uani 1 1 d .
H22 H -0.1110 0.1782 0.3710 0.020 Uiso 1 1 calc R
N12 N -0.31097(12) 0.4241(6) 0.09746(17) 0.0154(8) Uani 1 1 d .
N11 N -0.35592(12) 0.4036(6) 0.07681(17) 0.0129(8) Uani 1 1 d .
N10 N -0.36919(13) 0.3134(6) 0.11318(18) 0.0202(9) Uani 1 1 d .
N9 N -0.33222(14) 0.2766(7) 0.16071(18) 0.0237(10) Uani 1 1 d .
N5 N 0.29963(12) 0.5229(5) 0.55786(17) 0.0119(8) Uani 1 1 d .
C4 C 0.25142(14) 0.5264(6) 0.5423(2) 0.0108(9) Uani 1 1 d U
C9 C 0.22229(15) 0.4821(7) 0.4867(2) 0.0131(9) Uani 1 1 d .
H3A H 0.2339 0.4508 0.4597 0.016 Uiso 1 1 calc R
C8 C 0.17607(14) 0.4844(7) 0.4716(2) 0.0118(9) Uani 1 1 d .
H4A H 0.1566 0.4527 0.4345 0.014 Uiso 1 1 calc R
C7 C 0.15839(14) 0.5336(6) 0.5114(2) 0.0099(9) Uani 1 1 d .
C6 C 0.18768(15) 0.5811(7) 0.5662(2) 0.0167(10) Uani 1 1 d .
H6A H 0.1759 0.6172 0.5928 0.020 Uiso 1 1 calc R
C5 C 0.23451(15) 0.5764(8) 0.5826(2) 0.0165(10) Uani 1 1 d .
H7A H 0.2539 0.6063 0.6199 0.020 Uiso 1 1 calc R
C10 C 0.10909(14) 0.5354(6) 0.49734(18) 0.0087(9) Uani 1 1 d .
N7 N -0.11473(13) 0.3857(7) 0.31093(17) 0.0211(9) Uani 1 1 d .
C17 C -0.16040(16) 0.3634(8) 0.2690(2) 0.0227(11) Uani 1 1 d .
C18 C -0.19384(17) 0.2909(8) 0.2854(2) 0.0220(11) Uani 1 1 d .
H11A H -0.1866 0.2503 0.3229 0.026 Uiso 1 1 calc R
C19 C -0.23824(16) 0.2789(8) 0.2457(2) 0.0218(11) Uani 1 1 d .
H12A H -0.2606 0.2282 0.2567 0.026 Uiso 1 1 calc R
C16 C -0.17098(17) 0.4174(9) 0.2129(2) 0.0282(12) Uani 1 1 d .
H13A H -0.1483 0.4605 0.2015 0.034 Uiso 1 1 calc R
C15 C -0.21516(17) 0.4070(9) 0.1741(2) 0.0273(12) Uani 1 1 d .
H14A H -0.2222 0.4447 0.1365 0.033 Uiso 1 1 calc R
C14 C -0.24970(16) 0.3410(8) 0.1902(2) 0.0209(11) Uani 1 1 d .
C23 C -0.29710(16) 0.3450(8) 0.1496(2) 0.0187(10) Uani 1 1 d .
O O 0.04424(9) 0.0515(4) 0.52993(13) 0.0087(6) Uani 1 1 d .
H0A H 0.0555 0.1310 0.5654 0.010 Uiso 1 1 calc R
O1W O 0.05068(19) 0.3271(8) 0.3089(2) 0.0634(15) Uani 1 1 d .
H1WB H 0.0776 0.3637 0.3296 0.076 Uiso 1 1 d R
H1WC H 0.0385 0.2790 0.3304 0.076 Uiso 1 1 d R
O2W O 0.14861(18) 0.1086(8) 0.7624(2) 0.0585(14) Uani 1 1 d .
H2WC H 0.1530 0.1404 0.7327 0.070 Uiso 1 1 d R
H2WD H 0.1209 0.0753 0.7523 0.070 Uiso 1 1 d R
O3W O 0.0000 0.6835(10) 0.2500 0.0518(18) Uani 1 2 d S
H3WA H 0.0195 0.7488 0.2418 0.062 Uiso 0.50 1 d PR
H3WB H -0.0180 0.6321 0.2186 0.062 Uiso 0.50 1 d PR
O4W O 0.05380(15) 0.0098(7) 0.2328(2) 0.0429(11) Uani 1 1 d .
H4WC H 0.0612 0.1167 0.2535 0.07(3) Uiso 1 1 d R
H4WD H 0.0324 0.0183 0.2000 0.07(3) Uiso 1 1 d R

loop_
_atom_site_aniso_label
_atom_site_aniso_U_11
_atom_site_aniso_U_22
_atom_site_aniso_U_33
_atom_site_aniso_U_23
_atom_site_aniso_U_13
_atom_site_aniso_U_12
Co1 0.0030(3) 0.0066(3) 0.0133(3) -0.0010(2) 0.0030(2) 0.0001(2)
Co2 0.0043(3) 0.0051(3) 0.0112(3) 0.0006(2) 0.0027(2) 0.0004(2)
Cl1 0.0093(5) 0.0142(5) 0.0162(6) -0.0023(4) 0.0044(4) 0.0007(4)
N1 0.0062(17) 0.0079(17) 0.0154(19) -0.0011(15) 0.0044(15) 0.0003(14)
N2 0.0022(16) 0.0091(17) 0.0131(19) -0.0002(15) 0.0020(14) 0.0017(14)
N3 0.0063(17) 0.0068(17) 0.0137(19) -0.0005(15) 0.0052(14) -0.0001(14)
N4 0.0041(16) 0.0119(18) 0.0115(18) 0.0023(15) 0.0033(14) 0.0021(14)
C3 0.010(2) 0.054(4) 0.014(2) -0.003(2) 0.002(2) 0.000(2)
C2 0.011(2) 0.043(3) 0.020(3) 0.003(2) 0.007(2) 0.003(2)
N6 0.0070(18) 0.0090(17) 0.019(2) 0.0007(15) 0.0051(16) 0.0002(14)
C1 0.008(2) 0.010(2) 0.017(2) 0.0000(18) 0.0049(18) 0.0006(16)
C20 0.017(3) 0.042(3) 0.026(3) 0.019(3) 0.003(2) -0.005(2)
C21 0.010(2) 0.030(3) 0.026(3) 0.010(2) 0.003(2) -0.005(2)
N8 0.0071(17) 0.0120(18) 0.0152(19) 0.0002(15) 0.0039(15) -0.0008(14)
C22 0.013(2) 0.020(2) 0.014(2) 0.002(2) 0.0035(19) 0.0003(19)
N12 0.0076(18) 0.0156(19) 0.019(2) 0.0002(17) 0.0009(16) 0.0009(15)
N11 0.0081(18) 0.0084(18) 0.024(2) 0.0041(16) 0.0086(16) 0.0012(14)
N10 0.014(2) 0.024(2) 0.020(2) 0.0029(18) 0.0037(17) 0.0012(17)
N9 0.014(2) 0.030(2) 0.021(2) 0.0033(19) 0.0001(17) -0.0010(18)
N5 0.0053(18) 0.0123(18) 0.019(2) -0.0012(15) 0.0062(16) -0.0006(14)
C4 0.0025(19) 0.010(2) 0.020(2) 0.0021(18) 0.0044(18) 0.0010(16)
C9 0.011(2) 0.015(2) 0.017(2) -0.0026(19) 0.0095(19) -0.0006(17)
C8 0.007(2) 0.014(2) 0.013(2) -0.0009(18) 0.0024(18) -0.0020(17)
C7 0.005(2) 0.007(2) 0.019(2) 0.0016(17) 0.0054(18) -0.0002(16)
C6 0.014(2) 0.020(2) 0.020(3) -0.005(2) 0.011(2) -0.0019(19)
C5 0.010(2) 0.025(3) 0.012(2) -0.003(2) 0.0018(18) -0.0041(19)
C10 0.010(2) 0.008(2) 0.008(2) 0.0013(17) 0.0031(17) 0.0018(17)
N7 0.015(2) 0.028(2) 0.018(2) 0.0054(18) 0.0029(17) 0.0006(18)
C17 0.013(2) 0.030(3) 0.021(3) 0.003(2) 0.002(2) 0.002(2)
C18 0.019(3) 0.026(3) 0.017(2) 0.003(2) 0.004(2) -0.002(2)
C19 0.014(2) 0.023(3) 0.025(3) 0.006(2) 0.004(2) -0.001(2)
C16 0.013(2) 0.047(3) 0.025(3) 0.007(3) 0.008(2) -0.002(2)
C15 0.020(3) 0.039(3) 0.017(3) 0.004(2) 0.001(2) 0.000(2)
C14 0.015(2) 0.023(3) 0.022(3) 0.003(2) 0.005(2) 0.002(2)
C23 0.016(2) 0.020(2) 0.019(3) 0.001(2) 0.006(2) -0.001(2)
O 0.0059(14) 0.0072(14) 0.0117(15) 0.0000(12) 0.0022(12) -0.0010(11)
O1W 0.073(4) 0.064(3) 0.059(3) 0.010(3) 0.032(3) 0.005(3)
O2W 0.064(3) 0.068(3) 0.047(3) 0.002(3) 0.025(3) -0.001(3)
O3W 0.063(5) 0.040(4) 0.065(5) 0.000 0.038(4) 0.000
O4W 0.041(3) 0.047(3) 0.038(3) 0.003(2) 0.013(2) 0.005(2)

loop_
_atom_type_symbol
_atom_type_description
_atom_type_scat_dispersion_real
_atom_type_scat_dispersion_imag
_atom_type_scat_source
C C 0.0033 0.0016 'International Tables Vol C Tables 4.2.6.8 and 6.1.1.4'
H H 0.0000 0.0000 'International Tables Vol C Tables 4.2.6.8 and 6.1.1.4'
B B 0.0013 0.0007 'International Tables Vol C Tables 4.2.6.8 and 6.1.1.4'
N N 0.0061 0.0033 'International Tables Vol C Tables 4.2.6.8 and 6.1.1.4'
O O 0.0106 0.0060 'International Tables Vol C Tables 4.2.6.8 and 6.1.1.4'
Co Co 0.3494 0.9721 'International Tables Vol C Tables 4.2.6.8 and 6.1.1.4'
Cl Cl 0.1484 0.1585 'International Tables Vol C Tables 4.2.6.8 and 6.1.1.4'

loop_
_geom_angle_atom_site_label_1
_geom_angle_atom_site_label_2
_geom_angle_atom_site_label_3
_geom_angle
_geom_angle_site_symmetry_1
_geom_angle_site_symmetry_3
O Co1 N6 175.01(13) . 7_556
O Co1 N11 88.67(13) . 8_556
N6 Co1 N11 95.81(14) 7_556 8_556
O Co1 N4 85.40(12) . 1_545
N6 Co1 N4 91.64(13) 7_556 1_545
N11 Co1 N4 100.18(14) 8_556 1_545
O Co1 N1 84.59(12) . .
N6 Co1 N1 97.87(13) 7_556 .
N11 Co1 N1 86.06(14) 8_556 .
N4 Co1 N1 168.08(13) 1_545 .
O Co1 Cl1 84.10(9) . .
N6 Co1 Cl1 91.80(11) 7_556 .
N11 Co1 Cl1 168.62(10) 8_556 .
N4 Co1 Cl1 88.02(10) 1_545 .
N1 Co1 Cl1 84.52(10) . .
O Co2 O 82.12(12) 5_556 .
O Co2 N8 101.45(13) 5_556 .
O Co2 N8 170.12(13) . .
O Co2 N2 164.24(13) 5_556 .
O Co2 N2 82.51(12) . .
N8 Co2 N2 94.28(14) . .
O Co2 N3 86.42(12) 5_556 5_566
O Co2 N3 103.43(13) . 5_566
N8 Co2 N3 86.06(14) . 5_566
N2 Co2 N3 93.77(13) . 5_566
O Co2 Cl1 92.48(9) 5_556 .
O Co2 Cl1 83.73(9) . .
N8 Co2 Cl1 86.89(11) . .
N2 Co2 Cl1 89.30(10) . .
N3 Co2 Cl1 172.50(10) 5_566 .
Co1 Cl1 Co2 78.53(4) . .
C10 N1 N2 104.7(3) . .
C10 N1 Co1 138.1(3) . .
N2 N1 Co1 114.0(3) . .
N3 N2 N1 110.3(3) . .
N3 N2 Co2 134.1(3) . .
N1 N2 Co2 115.5(3) . .
N2 N3 N4 108.5(3) . .
N2 N3 Co2 126.8(3) . 5_566
N4 N3 Co2 115.1(3) . 5_566
C10 N4 N3 105.5(3) . .
C10 N4 Co1 136.5(3) . 1_565
N3 N4 Co1 115.6(3) . 1_565
C2 C3 N5 106.2(5) . .
C2 C3 H3B 126.9 . .
N5 C3 H3B 126.9 . .
C3 C2 N6 109.9(4) . .
C3 C2 H2A 125.0 . .
N6 C2 H2A 125.0 . .
C1 N6 C2 105.8(4) . .
C1 N6 Co1 123.2(3) . 7_556
C2 N6 Co1 131.0(3) . 7_556
N6 C1 N5 111.1(4) . .
N6 C1 H1A 124.4 . .
N5 C1 H1A 124.4 . .
C21 C20 N7 107.1(4) . .
C21 C20 H20 126.4 . .
N7 C20 H20 126.4 . .
C20 C21 N8 108.7(4) . .
C20 C21 H21 125.7 . .
N8 C21 H21 125.7 . .
C22 N8 C21 105.4(4) . .
C22 N8 Co2 126.3(3) . .
C21 N8 Co2 127.6(3) . .
N8 C22 N7 111.8(4) . .
N8 C22 H22 124.1 . .
N7 C22 H22 124.1 . .
C23 N12 N11 103.8(4) . .
N10 N11 N12 111.8(4) . .
N10 N11 Co1 116.0(3) . 8_455
N12 N11 Co1 132.0(3) . 8_455
N11 N10 N9 107.7(4) . .
N10 N9 C23 105.3(4) . .
C1 N5 C3 107.0(4) . .
C1 N5 C4 124.9(4) . .
C3 N5 C4 128.1(4) . .
C5 C4 C9 120.6(4) . .
C5 C4 N5 119.8(4) . .
C9 C4 N5 119.7(4) . .
C8 C9 C4 119.9(4) . .
C8 C9 H3A 120.0 . .
C4 C9 H3A 120.0 . .
C9 C8 C7 120.5(4) . .
C9 C8 H4A 119.8 . .
C7 C8 H4A 119.8 . .
C6 C7 C8 119.0(4) . .
C6 C7 C10 118.6(4) . .
C8 C7 C10 122.4(4) . .
C7 C6 C5 121.5(4) . .
C7 C6 H6A 119.2 . .
C5 C6 H6A 119.2 . .
C4 C5 C6 118.5(4) . .
C4 C5 H7A 120.7 . .
C6 C5 H7A 120.7 . .
N1 C10 N4 111.0(4) . .
N1 C10 C7 124.1(4) . .
N4 C10 C7 124.6(4) . .
C22 N7 C20 107.0(4) . .
C22 N7 C17 126.1(4) . .
C20 N7 C17 126.9(4) . .
C16 C17 C18 120.0(5) . .
C16 C17 N7 120.4(5) . .
C18 C17 N7 119.6(5) . .
C17 C18 C19 119.7(5) . .
C17 C18 H11A 120.2 . .
C19 C18 H11A 120.2 . .
C14 C19 C18 121.0(5) . .
C14 C19 H12A 119.5 . .
C18 C19 H12A 119.5 . .
C15 C16 C17 119.7(5) . .
C15 C16 H13A 120.1 . .
C17 C16 H13A 120.1 . .
C16 C15 C14 121.2(5) . .
C16 C15 H14A 119.4 . .
C14 C15 H14A 119.4 . .
C19 C14 C15 118.3(4) . .
C19 C14 C23 120.9(4) . .
C15 C14 C23 120.7(5) . .
N12 C23 N9 111.4(4) . .
N12 C23 C14 124.0(4) . .
N9 C23 C14 124.6(4) . .
Co2 O Co1 121.01(14) 5_556 .
Co2 O Co2 97.88(12) 5_556 .
Co1 O Co2 100.14(13) . .
Co2 O H0A 112.0 5_556 .
Co1 O H0A 112.0 . .
Co2 O H0A 112.0 . .
H1WB O1W H1WC 108.4 . .
H2WC O2W H2WD 108.4 . .
H3WA O3W H3WB 104.8 . .
H4WC O4W H4WD 118.6 . .

loop_
_geom_bond_atom_site_label_1
_geom_bond_atom_site_label_2
_geom_bond_distance
_geom_bond_site_symmetry_2
Co1 O 2.076(3) .
Co1 N6 2.087(4) 7_556
Co1 N11 2.159(4) 8_556
Co1 N4 2.184(4) 1_545
Co1 N1 2.206(4) .
Co1 Cl1 2.5232(12) .
Co2 O 2.056(3) 5_556
Co2 O 2.091(3) .
Co2 N8 2.093(4) .
Co2 N2 2.140(3) .
Co2 N3 2.196(4) 5_566
Co2 Cl1 2.5251(12) .
N1 C10 1.329(6) .
N1 N2 1.342(5) .
N2 N3 1.304(5) .
N3 N4 1.344(5) .
N3 Co2 2.196(4) 5_566
N4 C10 1.336(5) .
N4 Co1 2.184(4) 1_565
C3 C2 1.345(7) .
C3 N5 1.377(6) .
C3 H3B 0.9300 .
C2 N6 1.373(6) .
C2 H2A 0.9300 .
N6 C1 1.317(6) .
N6 Co1 2.087(4) 7_556
C1 N5 1.348(6) .
C1 H1A 0.9300 .
C20 C21 1.360(7) .
C20 N7 1.362(7) .
C20 H20 0.9300 .
C21 N8 1.385(6) .
C21 H21 0.9300 .
N8 C22 1.323(6) .
C22 N7 1.340(6) .
C22 H22 0.9300 .
N12 C23 1.329(6) .
N12 N11 1.333(5) .
N11 N10 1.306(6) .
N11 Co1 2.159(4) 8_455
N10 N9 1.342(6) .
N9 C23 1.344(6) .
N5 C4 1.438(5) .
C4 C5 1.380(7) .
C4 C9 1.388(7) .
C9 C8 1.378(6) .
C9 H3A 0.9300 .
C8 C7 1.383(6) .
C8 H4A 0.9300 .
C7 C6 1.378(7) .
C7 C10 1.479(6) .
C6 C5 1.392(6) .
C6 H6A 0.9300 .
C5 H7A 0.9300 .
N7 C17 1.441(6) .
C17 C16 1.381(7) .
C17 C18 1.382(7) .
C18 C19 1.386(7) .
C18 H11A 0.9300 .
C19 C14 1.378(7) .
C19 H12A 0.9300 .
C16 C15 1.374(7) .
C16 H13A 0.9300 .
C15 C14 1.394(7) .
C15 H14A 0.9300 .
C14 C23 1.464(7) .
O Co2 2.056(3) 5_556
O H0A 0.9800 .
O1W H1WB 0.8502 .
O1W H1WC 0.8500 .
O2W H2WC 0.8499 .
O2W H2WD 0.8501 .
O3W H3WA 0.8500 .
O3W H3WB 0.8501 .
O4W H4WC 0.8499 .
O4W H4WD 0.8499 .
